data_4314792
loop_
_publ_author_name
'Brian S. Newell'
'Anthony K. Rapp\'e'
'Matthew P. Shores'

_publ_contact_author_address
;Department of Chemistry
Colorado State University
Fort Collins, CO 80521
;
_publ_contact_author_email shores@lamar.colostate.edu
_publ_contact_author_fax 011(970)4911801
_publ_contact_author_name 'Matthew P. Shores'
_publ_contact_author_phone 011(970)4916033
_publ_section_title
;
 Experimental Evidence for Magnetic Exchange in Di- and Trinuclear
 Uranium(IV) Ethynylbenzene Complexes
;
_journal_name_full 'Inorganic Chemistry'
_journal_page_first 1595
_journal_page_last 1606
_journal_paper_doi 10.1021/ic901986w
_journal_volume 49
_journal_year 2010
_chemical_formula_moiety 'C58 H118 N8 Si6 U2, C5 H12'
_chemical_formula_sum 'C63 H130 N8 Si6 U2'
_chemical_formula_weight 1644.35
_chemical_name_systematic
;

 

 ?

 

;
_space_group_IT_number 14
_symmetry_cell_setting monoclinic
_symmetry_space_group_name_Hall '-P 2ybc'
_symmetry_space_group_name_H-M 'P 1 21/c 1'
_atom_sites_solution_hydrogens geom
_atom_sites_solution_primary direct
_atom_sites_solution_secondary difmap
_audit_creation_method 'Bruker SHELXTL'
_cell_angle_alpha 90.00
_cell_angle_beta 107.924(4)
_cell_angle_gamma 90.00
_cell_formula_units_Z 4
_cell_length_a 21.6288(13)
_cell_length_b 17.3104(10)
_cell_length_c 22.1171(13)
_cell_measurement_reflns_used 9961
_cell_measurement_temperature 100(2)
_cell_measurement_theta_max 43.164
_cell_measurement_theta_min 4.603
_cell_volume 7878.8(8)
_computing_cell_refinement 'Bruker SMART'
_computing_data_collection 'Bruker SMART'
_computing_data_reduction 'Bruker SAINT'
_computing_molecular_graphics 'Bruker SHELXTL'
_computing_publication_material 'Bruker SHELXTL'
_computing_structure_refinement 'Bruker SHELXTL'
_computing_structure_solution 'Bruker SHELXTL'
_diffrn_ambient_temperature 100(2)
_diffrn_measured_fraction_theta_full 0.999
_diffrn_measured_fraction_theta_max 0.999
_diffrn_measurement_device_type 'CCD area detector'
_diffrn_measurement_method 'phi and omega scans'
_diffrn_radiation_monochromator graphite
_diffrn_radiation_source 'fine-focus sealed tube'
_diffrn_radiation_type MoK\a
_diffrn_radiation_wavelength 0.71073
_diffrn_reflns_av_R_equivalents 0.1087
_diffrn_reflns_av_sigmaI/netI 0.0507
_diffrn_reflns_limit_h_max 21
_diffrn_reflns_limit_h_min -21
_diffrn_reflns_limit_k_max 17
_diffrn_reflns_limit_k_min -17
_diffrn_reflns_limit_l_max 22
_diffrn_reflns_limit_l_min -22
_diffrn_reflns_number 92089
_diffrn_reflns_theta_full 20.81
_diffrn_reflns_theta_max 20.81
_diffrn_reflns_theta_min 1.88
_exptl_absorpt_coefficient_mu 4.235
_exptl_absorpt_correction_T_max 0.7447
_exptl_absorpt_correction_T_min 0.5452
_exptl_absorpt_correction_type multi-scan
_exptl_absorpt_process_details 'SADABS, Sheldrick, 1997'
_exptl_crystal_colour yellow
_exptl_crystal_density_diffrn 1.386
_exptl_crystal_density_meas ?
_exptl_crystal_density_method 'not measured'
_exptl_crystal_description rod
_exptl_crystal_F_000 3328
_exptl_crystal_size_max 0.359
_exptl_crystal_size_mid 0.35
_exptl_crystal_size_min 0.106
_refine_diff_density_max 1.115
_refine_diff_density_min -0.824
_refine_diff_density_rms 0.113
_refine_ls_extinction_method none
_refine_ls_goodness_of_fit_ref 1.058
_refine_ls_hydrogen_treatment constr
_refine_ls_matrix_type full
_refine_ls_number_parameters 698
_refine_ls_number_reflns 8243
_refine_ls_number_restraints 0
_refine_ls_restrained_S_all 1.058
_refine_ls_R_factor_all 0.0606
_refine_ls_R_factor_gt 0.0317
_refine_ls_shift/su_max 0.002
_refine_ls_shift/su_mean 0.000
_refine_ls_structure_factor_coef Fsqd
_refine_ls_weighting_details 'calc w=1/[\s^2^(Fo^2^)+(0.0162P)^2^+31.9674P] where P=(Fo^2^+2Fc^2^)/3'
_refine_ls_weighting_scheme calc
_refine_ls_wR_factor_gt 0.0580
_refine_ls_wR_factor_ref 0.0670
_reflns_number_gt 6204
_reflns_number_total 8243
_reflns_threshold_expression >2sigma(I)
_cod_data_source_file ic901986w_si_002_6.cif
_cod_data_source_block msn159
_cod_depositor_comments
;
The following automatic conversions were performed:

'_symmetry_cell_setting' value 'Monoclinic' changed to 'monoclinic'
according to the built-in table from CIF Core dictionary named
'cif_core.dic' version 2.4.1 from 2010-06-29.

Automatic conversion script
Id: cif_fix_values 1646 2011-03-28 12:23:43Z adriana 

The following automatic conversions were performed:

'_exptl_crystal_density_meas' value 'not measured' was changed to '?'
- the value is perceived as not measured.

Automatic conversion script
Id: cif_fix_values 3008 2015-01-20 13:52:24Z robertas 
;
_cod_database_code 4314792

loop_
_symmetry_equiv_pos_as_xyz
'x, y, z'
'-x, y+1/2, -z+1/2'
'-x, -y, -z'
'x, -y-1/2, z-1/2'

loop_
_atom_site_label
_atom_site_type_symbol
_atom_site_fract_x
_atom_site_fract_y
_atom_site_fract_z
_atom_site_U_iso_or_equiv
_atom_site_adp_type
_atom_site_occupancy
_atom_site_symmetry_multiplicity
_atom_site_calc_flag
_atom_site_refinement_flags
_atom_site_disorder_assembly
_atom_site_disorder_group
U1 U 0.552366(15) 0.766903(17) 0.773585(14) 0.01747(10) Uani 1 1 d . . .
U2 U 0.090171(15) 1.055143(18) 0.814029(14) 0.02137(10) Uani 1 1 d . A .
C1 C 0.5552(4) 0.5858(4) 0.7969(4) 0.028(2) Uani 1 1 d . . .
H1A H 0.5119 0.5813 0.7670 0.034 Uiso 1 1 calc R . .
H1B H 0.5620 0.5434 0.8269 0.034 Uiso 1 1 calc R . .
C2 C 0.6061(4) 0.5828(4) 0.7615(3) 0.027(2) Uani 1 1 d . . .
H2A H 0.6494 0.5828 0.7918 0.032 Uiso 1 1 calc R . .
H2B H 0.6008 0.5357 0.7367 0.032 Uiso 1 1 calc R . .
C3 C 0.5138(4) 0.7099(4) 0.6311(4) 0.026(2) Uani 1 1 d . . .
H3A H 0.5436 0.7477 0.6234 0.031 Uiso 1 1 calc R . .
H3B H 0.4801 0.7001 0.5913 0.031 Uiso 1 1 calc R . .
C4 C 0.5501(4) 0.6354(4) 0.6557(3) 0.026(2) Uani 1 1 d . . .
H4A H 0.5196 0.5958 0.6593 0.032 Uiso 1 1 calc R . .
H4B H 0.5721 0.6173 0.6263 0.032 Uiso 1 1 calc R . .
C5 C 0.6950(4) 0.7313(5) 0.7656(4) 0.029(2) Uani 1 1 d . . .
H5A H 0.7072 0.7039 0.8058 0.035 Uiso 1 1 calc R . .
H5B H 0.7341 0.7515 0.7588 0.035 Uiso 1 1 calc R . .
C6 C 0.6610(4) 0.6761(5) 0.7119(4) 0.029(2) Uani 1 1 d . . .
H6A H 0.6533 0.7019 0.6713 0.035 Uiso 1 1 calc R . .
H6B H 0.6886 0.6317 0.7127 0.035 Uiso 1 1 calc R . .
C7 C 0.6583(4) 0.5878(5) 0.9430(4) 0.045(3) Uani 1 1 d . . .
H7A H 0.6573 0.5679 0.9832 0.068 Uiso 1 1 calc R . .
H7B H 0.6996 0.6117 0.9480 0.068 Uiso 1 1 calc R . .
H7C H 0.6519 0.5462 0.9130 0.068 Uiso 1 1 calc R . .
C8 C 0.6256(4) 0.7596(5) 0.9354(4) 0.031(2) Uani 1 1 d . . .
H8A H 0.6469 0.7618 0.9804 0.047 Uiso 1 1 calc R . .
H8B H 0.5910 0.7968 0.9240 0.047 Uiso 1 1 calc R . .
H8C H 0.6563 0.7711 0.9133 0.047 Uiso 1 1 calc R . .
C9 C 0.5271(4) 0.6413(5) 0.9524(4) 0.028(2) Uani 1 1 d . . .
C10 C 0.4799(4) 0.7102(5) 0.9427(4) 0.036(2) Uani 1 1 d . . .
H10A H 0.4473 0.6993 0.9627 0.054 Uiso 1 1 calc R . .
H10B H 0.4595 0.7184 0.8981 0.054 Uiso 1 1 calc R . .
H10C H 0.5035 0.7557 0.9613 0.054 Uiso 1 1 calc R . .
C11 C 0.5578(4) 0.6289(5) 1.0236(4) 0.038(2) Uani 1 1 d . . .
H11A H 0.5244 0.6189 1.0428 0.057 Uiso 1 1 calc R . .
H11B H 0.5815 0.6743 1.0422 0.057 Uiso 1 1 calc R . .
H11C H 0.5869 0.5856 1.0307 0.057 Uiso 1 1 calc R . .
C12 C 0.4879(4) 0.5692(5) 0.9235(4) 0.042(3) Uani 1 1 d . . .
H12A H 0.4552 0.5600 0.9438 0.064 Uiso 1 1 calc R . .
H12B H 0.5164 0.5254 0.9298 0.064 Uiso 1 1 calc R . .
H12C H 0.4675 0.5771 0.8788 0.064 Uiso 1 1 calc R . .
C13 C 0.3706(4) 0.6395(5) 0.6166(4) 0.034(2) Uani 1 1 d . . .
H13A H 0.3264 0.6476 0.5911 0.050 Uiso 1 1 calc R . .
H13B H 0.3727 0.5963 0.6444 0.050 Uiso 1 1 calc R . .
H13C H 0.3968 0.6291 0.5895 0.050 Uiso 1 1 calc R . .
C14 C 0.3895(4) 0.7155(5) 0.7438(3) 0.028(2) Uani 1 1 d . . .
H14A H 0.3452 0.7015 0.7382 0.042 Uiso 1 1 calc R . .
H14B H 0.3993 0.7631 0.7672 0.042 Uiso 1 1 calc R . .
H14C H 0.4178 0.6755 0.7670 0.042 Uiso 1 1 calc R . .
C15 C 0.3538(4) 0.8147(5) 0.6231(4) 0.025(2) Uani 1 1 d . . .
C16 C 0.2810(4) 0.7955(5) 0.5979(4) 0.036(2) Uani 1 1 d . . .
H16A H 0.2575 0.8400 0.5769 0.053 Uiso 1 1 calc R . .
H16B H 0.2656 0.7813 0.6328 0.053 Uiso 1 1 calc R . .
H16C H 0.2743 0.7534 0.5685 0.053 Uiso 1 1 calc R . .
C17 C 0.3769(4) 0.8390(5) 0.5674(4) 0.036(2) Uani 1 1 d . . .
H17A H 0.3524 0.8830 0.5468 0.055 Uiso 1 1 calc R . .
H17B H 0.3707 0.7971 0.5377 0.055 Uiso 1 1 calc R . .
H17C H 0.4222 0.8521 0.5827 0.055 Uiso 1 1 calc R . .
C18 C 0.3628(4) 0.8836(5) 0.6690(4) 0.034(2) Uani 1 1 d . . .
H18A H 0.3384 0.9270 0.6469 0.052 Uiso 1 1 calc R . .
H18B H 0.4080 0.8970 0.6847 0.052 Uiso 1 1 calc R . .
H18C H 0.3476 0.8698 0.7040 0.052 Uiso 1 1 calc R . .
C19 C 0.6998(4) 0.8885(6) 0.6778(4) 0.052(3) Uani 1 1 d . . .
H19A H 0.7318 0.9285 0.6831 0.077 Uiso 1 1 calc R . .
H19B H 0.6645 0.8980 0.6398 0.077 Uiso 1 1 calc R . .
H19C H 0.7191 0.8394 0.6746 0.077 Uiso 1 1 calc R . .
C20 C 0.5901(4) 0.9415(5) 0.7268(4) 0.041(3) Uani 1 1 d . . .
H20A H 0.5964 0.9926 0.7129 0.061 Uiso 1 1 calc R . .
H20B H 0.5751 0.9448 0.7633 0.061 Uiso 1 1 calc R . .
H20C H 0.5584 0.9148 0.6932 0.061 Uiso 1 1 calc R . .
C21 C 0.7296(4) 0.9400(5) 0.8162(4) 0.030(2) Uani 1 1 d . . .
C22 C 0.7065(4) 0.9415(5) 0.8750(4) 0.038(2) Uani 1 1 d . . .
H22A H 0.7380 0.9681 0.9089 0.057 Uiso 1 1 calc R . .
H22B H 0.7016 0.8895 0.8880 0.057 Uiso 1 1 calc R . .
H22C H 0.6655 0.9677 0.8651 0.057 Uiso 1 1 calc R . .
C23 C 0.7390(4) 1.0239(5) 0.7972(4) 0.039(3) Uani 1 1 d . . .
H23A H 0.7697 1.0496 0.8323 0.059 Uiso 1 1 calc R . .
H23B H 0.6982 1.0506 0.7863 0.059 Uiso 1 1 calc R . .
H23C H 0.7551 1.0237 0.7613 0.059 Uiso 1 1 calc R . .
C24 C 0.7956(4) 0.8991(5) 0.8323(4) 0.038(2) Uani 1 1 d . . .
H24A H 0.8263 0.9252 0.8670 0.057 Uiso 1 1 calc R . .
H24B H 0.8107 0.8998 0.7958 0.057 Uiso 1 1 calc R . .
H24C H 0.7909 0.8465 0.8441 0.057 Uiso 1 1 calc R . .
C25 C -0.0164(4) 1.0106(5) 0.8790(4) 0.033(2) Uani 1 1 d . . .
H25A H -0.0043 1.0558 0.9060 0.039 Uiso 1 1 calc R . .
H25B H -0.0345 0.9725 0.9008 0.039 Uiso 1 1 calc R . .
C26 C -0.0662(4) 1.0325(5) 0.8170(4) 0.038(3) Uani 1 1 d . A .
H26A H -0.0808 0.9867 0.7913 0.045 Uiso 1 1 calc R . .
H26B H -0.1036 1.0561 0.8251 0.045 Uiso 1 1 calc R . .
C27 C -0.0266(4) 1.0153(5) 0.6916(4) 0.035(2) Uani 1 1 d . . .
H27A H -0.0329 0.9666 0.7106 0.042 Uiso 1 1 calc R . .
H27B H -0.0431 1.0097 0.6458 0.042 Uiso 1 1 calc R . .
C28 C -0.0636(4) 1.0779(5) 0.7124(4) 0.035(2) Uani 1 1 d . A .
H28A H -0.0599 1.1259 0.6912 0.042 Uiso 1 1 calc R . .
H28B H -0.1092 1.0641 0.7011 0.042 Uiso 1 1 calc R . .
C29 C 0.0142(4) 1.2166(5) 0.7978(4) 0.0358(17) Uani 1 1 d . A .
H29A H 0.0119 1.2224 0.7535 0.043 Uiso 1 1 calc R . .
H29B H 0.0120 1.2676 0.8152 0.043 Uiso 1 1 calc R . .
C30 C -0.0425(4) 1.1685(5) 0.8024(4) 0.0358(17) Uani 1 1 d . A .
H30A H -0.0438 1.1689 0.8459 0.043 Uiso 1 1 calc R . .
H30B H -0.0828 1.1907 0.7755 0.043 Uiso 1 1 calc R . .
C31 C 0.1021(4) 0.8494(5) 0.8237(4) 0.027(2) Uani 1 1 d . . .
H31A H 0.0762 0.8604 0.7808 0.041 Uiso 1 1 calc R . .
H31B H 0.1104 0.7949 0.8284 0.041 Uiso 1 1 calc R . .
H31C H 0.1426 0.8767 0.8331 0.041 Uiso 1 1 calc R . .
C32 C -0.0201(4) 0.8255(5) 0.8609(4) 0.039(3) Uani 1 1 d . . .
H32A H -0.0460 0.8357 0.8179 0.059 Uiso 1 1 calc R . .
H32B H -0.0434 0.8410 0.8894 0.059 Uiso 1 1 calc R . .
H32C H -0.0107 0.7712 0.8659 0.059 Uiso 1 1 calc R . .
C33 C 0.1088(4) 0.8596(5) 0.9642(4) 0.029(2) Uani 1 1 d . . .
C34 C 0.1785(4) 0.8895(5) 0.9747(4) 0.039(3) Uani 1 1 d . . .
H34A H 0.2045 0.8791 1.0176 0.059 Uiso 1 1 calc R . .
H34B H 0.1774 0.9442 0.9671 0.059 Uiso 1 1 calc R . .
H34C H 0.1971 0.8638 0.9458 0.059 Uiso 1 1 calc R . .
C35 C 0.1109(4) 0.7728(5) 0.9779(4) 0.036(2) Uani 1 1 d . . .
H35A H 0.1367 0.7636 1.0211 0.055 Uiso 1 1 calc R . .
H35B H 0.1298 0.7463 0.9498 0.055 Uiso 1 1 calc R . .
H35C H 0.0676 0.7542 0.9714 0.055 Uiso 1 1 calc R . .
C36 C 0.0798(4) 0.9007(5) 1.0100(4) 0.045(3) Uani 1 1 d . . .
H36A H 0.1055 0.8898 1.0529 0.068 Uiso 1 1 calc R . .
H36B H 0.0361 0.8828 1.0032 0.068 Uiso 1 1 calc R . .
H36C H 0.0793 0.9554 1.0027 0.068 Uiso 1 1 calc R . .
C37 C 0.0226(5) 1.1008(5) 0.5837(4) 0.048(3) Uani 1 1 d . . .
H37A H 0.0347 1.0883 0.5466 0.072 Uiso 1 1 calc R . .
H37B H 0.0235 1.1558 0.5893 0.072 Uiso 1 1 calc R . .
H37C H -0.0204 1.0819 0.5787 0.072 Uiso 1 1 calc R . .
C38 C 0.1470(4) 1.1248(5) 0.6928(4) 0.041(3) Uani 1 1 d . . .
H38A H 0.1644 1.1456 0.6612 0.062 Uiso 1 1 calc R . .
H38B H 0.1808 1.0988 0.7249 0.062 Uiso 1 1 calc R . .
H38C H 0.1297 1.1659 0.7119 0.062 Uiso 1 1 calc R . .
C39 C 0.1157(4) 0.9658(5) 0.6273(4) 0.035(2) Uani 1 1 d . . .
C40 C 0.0638(5) 0.9044(5) 0.6082(4) 0.051(3) Uani 1 1 d . . .
H40A H 0.0811 0.8592 0.5941 0.077 Uiso 1 1 calc R . .
H40B H 0.0276 0.9235 0.5744 0.077 Uiso 1 1 calc R . .
H40C H 0.0496 0.8914 0.6440 0.077 Uiso 1 1 calc R . .
C41 C 0.1398(5) 0.9844(6) 0.5699(4) 0.066(3) Uani 1 1 d . . .
H41A H 0.1574 0.9385 0.5571 0.100 Uiso 1 1 calc R . .
H41B H 0.1729 1.0234 0.5817 0.100 Uiso 1 1 calc R . .
H41C H 0.1041 1.0028 0.5352 0.100 Uiso 1 1 calc R . .
C42 C 0.1741(5) 0.9360(6) 0.6816(4) 0.060(3) Uani 1 1 d . . .
H42A H 0.1920 0.8912 0.6676 0.091 Uiso 1 1 calc R . .
H42B H 0.1600 0.9226 0.7174 0.091 Uiso 1 1 calc R . .
H42C H 0.2066 0.9756 0.6938 0.091 Uiso 1 1 calc R . .
C49 C 0.4281(4) 0.9220(4) 0.8909(4) 0.019(2) Uani 1 1 d . . .
C50 C 0.4536(4) 0.9275(4) 0.9562(4) 0.025(2) Uani 1 1 d . . .
H50A H 0.4962 0.9118 0.9759 0.030 Uiso 1 1 calc R . .
C51 C 0.3649(4) 0.9455(4) 0.8628(4) 0.019(2) Uani 1 1 d . . .
H51A H 0.3473 0.9420 0.8188 0.023 Uiso 1 1 calc R . .
C52 C 0.4178(4) 0.9555(5) 0.9926(4) 0.031(2) Uani 1 1 d . . .
H52A H 0.4361 0.9584 1.0365 0.038 Uiso 1 1 calc R . .
C53 C 0.3263(4) 0.9745(4) 0.8982(4) 0.021(2) Uani 1 1 d . . .
C54 C 0.3547(4) 0.9795(5) 0.9645(4) 0.031(2) Uani 1 1 d . . .
H54A H 0.3307 0.9991 0.9895 0.037 Uiso 1 1 calc R . .
C55 C 0.4674(4) 0.8933(4) 0.8536(4) 0.019(2) Uani 1 1 d . . .
C56 C 0.5012(4) 0.8668(5) 0.8237(4) 0.022(2) Uani 1 1 d . . .
C57 C 0.2604(4) 0.9978(5) 0.8681(4) 0.024(2) Uani 1 1 d . . .
C58 C 0.2049(4) 1.0194(5) 0.8447(4) 0.026(2) Uani 1 1 d . . .
N1 N 0.5621(3) 0.6608(3) 0.8311(3) 0.0198(16) Uani 1 1 d . . .
N2 N 0.4843(3) 0.7404(3) 0.6784(3) 0.0162(16) Uani 1 1 d . . .
N3 N 0.6508(3) 0.7955(3) 0.7676(3) 0.0215(17) Uani 1 1 d . . .
N4 N 0.5983(3) 0.6503(4) 0.7192(3) 0.0225(17) Uani 1 1 d . . .
N5 N 0.0419(3) 0.9784(4) 0.8656(3) 0.0258(17) Uani 1 1 d . . .
N6 N 0.0436(3) 1.0342(3) 0.7108(3) 0.0232(17) Uani 1 1 d . . .
N7 N 0.0760(3) 1.1793(4) 0.8330(3) 0.0336(19) Uani 1 1 d . . .
N8 N -0.0366(3) 1.0879(4) 0.7824(3) 0.0278(18) Uani 1 1 d . . .
Si1 Si 0.59170(12) 0.66112(13) 0.91328(10) 0.0241(6) Uani 1 1 d . . .
Si2 Si 0.40176(11) 0.72806(13) 0.66504(10) 0.0209(6) Uani 1 1 d . . .
Si3 Si 0.66844(11) 0.88796(14) 0.74809(11) 0.0269(6) Uani 1 1 d . . .
Si4 Si 0.05785(11) 0.88093(14) 0.87925(10) 0.0251(6) Uani 1 1 d . . .
Si5 Si 0.08100(12) 1.05478(14) 0.65479(10) 0.0298(6) Uani 1 1 d . . .
Si6 Si 0.13743(16) 1.23982(19) 0.88285(16) 0.0188(14) Uani 0.713(9) 1 d P A 1
C43 C 0.1322(9) 1.3407(11) 0.8582(10) 0.038(7) Uiso 0.713(9) 1 d P A 1
H43A H 0.1354 1.3441 0.8160 0.057 Uiso 0.713(9) 1 calc PR A 1
H43B H 0.1670 1.3693 0.8869 0.057 Uiso 0.713(9) 1 calc PR A 1
H43C H 0.0913 1.3618 0.8589 0.057 Uiso 0.713(9) 1 calc PR A 1
C44 C 0.2202(7) 1.2101(9) 0.8809(7) 0.037(4) Uiso 0.713(9) 1 d P A 1
H44A H 0.2229 1.2165 0.8387 0.056 Uiso 0.713(9) 1 calc PR A 1
H44B H 0.2276 1.1568 0.8933 0.056 Uiso 0.713(9) 1 calc PR A 1
H44C H 0.2526 1.2416 0.9099 0.056 Uiso 0.713(9) 1 calc PR A 1
C45 C 0.1333(6) 1.2275(7) 0.9669(6) 0.023(3) Uiso 0.713(9) 1 d P A 1
C46 C 0.1840(6) 1.2781(8) 1.0147(6) 0.044(4) Uiso 0.713(9) 1 d P A 1
H46A H 0.1802 1.2710 1.0565 0.066 Uiso 0.713(9) 1 calc PR A 1
H46B H 0.1765 1.3314 1.0027 0.066 Uiso 0.713(9) 1 calc PR A 1
H46C H 0.2268 1.2635 1.0147 0.066 Uiso 0.713(9) 1 calc PR A 1
C47 C 0.0671(7) 1.2462(9) 0.9700(8) 0.034(5) Uiso 0.713(9) 1 d P A 1
H47A H 0.0660 1.2392 1.0127 0.051 Uiso 0.713(9) 1 calc PR A 1
H47B H 0.0359 1.2125 0.9419 0.051 Uiso 0.713(9) 1 calc PR A 1
H47C H 0.0568 1.2988 0.9573 0.051 Uiso 0.713(9) 1 calc PR A 1
C48 C 0.1452(8) 1.1429(9) 0.9860(8) 0.050(5) Uiso 0.713(9) 1 d P A 1
H48A H 0.1424 1.1359 1.0281 0.076 Uiso 0.713(9) 1 calc PR A 1
H48B H 0.1877 1.1280 0.9851 0.076 Uiso 0.713(9) 1 calc PR A 1
H48C H 0.1130 1.1114 0.9568 0.076 Uiso 0.713(9) 1 calc PR A 1
Si6A Si 0.1079(5) 1.2033(5) 0.9169(4) 0.033(4) Uani 0.287(9) 1 d P A 2
C43A C 0.046(2) 1.248(2) 0.956(2) 0.036(13) Uiso 0.287(9) 1 d P A 2
H43D H 0.0666 1.2905 0.9830 0.054 Uiso 0.287(9) 1 calc PR A 2
H43E H 0.0331 1.2098 0.9806 0.054 Uiso 0.287(9) 1 calc PR A 2
H43F H 0.0088 1.2671 0.9232 0.054 Uiso 0.287(9) 1 calc PR A 2
C44A C 0.1503(14) 1.1199(17) 0.9690(14) 0.012(8) Uiso 0.287(9) 1 d P A 2
H44D H 0.1665 1.1369 1.0123 0.018 Uiso 0.287(9) 1 calc PR A 2
H44E H 0.1858 1.1023 0.9551 0.018 Uiso 0.287(9) 1 calc PR A 2
H44F H 0.1200 1.0784 0.9658 0.018 Uiso 0.287(9) 1 calc PR A 2
C45A C 0.1681(18) 1.278(2) 0.9158(17) 0.045(10) Uiso 0.287(9) 1 d P A 2
C46A C 0.1927(17) 1.318(2) 0.9830(16) 0.056(11) Uiso 0.287(9) 1 d P A 2
H46D H 0.2238 1.3572 0.9825 0.083 Uiso 0.287(9) 1 calc PR A 2
H46E H 0.2128 1.2798 1.0146 0.083 Uiso 0.287(9) 1 calc PR A 2
H46F H 0.1566 1.3406 0.9930 0.083 Uiso 0.287(9) 1 calc PR A 2
C47A C 0.126(2) 1.347(3) 0.870(2) 0.026(15) Uiso 0.287(9) 1 d P A 2
H47D H 0.1554 1.3879 0.8673 0.039 Uiso 0.287(9) 1 calc PR A 2
H47E H 0.0944 1.3667 0.8881 0.039 Uiso 0.287(9) 1 calc PR A 2
H47F H 0.1053 1.3267 0.8286 0.039 Uiso 0.287(9) 1 calc PR A 2
C48A C 0.2242(19) 1.240(2) 0.8991(19) 0.055(12) Uiso 0.287(9) 1 d P A 2
H48D H 0.2556 1.2786 0.8975 0.083 Uiso 0.287(9) 1 calc PR A 2
H48E H 0.2080 1.2154 0.8583 0.083 Uiso 0.287(9) 1 calc PR A 2
H48F H 0.2443 1.2022 0.9307 0.083 Uiso 0.287(9) 1 calc PR A 2
C59 C 0.2076(8) 0.9505(8) 0.4433(8) 0.139(5) Uani 1 1 d . B 3
H59A H 0.2083 1.0057 0.4479 0.209 Uiso 1 1 calc R B 3
H59B H 0.2251 0.9270 0.4843 0.209 Uiso 1 1 calc R B 3
H59C H 0.1637 0.9334 0.4242 0.209 Uiso 1 1 calc R B 3
C60 C 0.2435(7) 0.9304(10) 0.4063(7) 0.126(5) Uani 1 1 d . B 3
H60A H 0.2878 0.9477 0.4256 0.151 Uiso 1 1 calc R B 3
H60B H 0.2266 0.9556 0.3653 0.151 Uiso 1 1 calc R B 3
C61 C 0.2429(6) 0.8428(8) 0.3966(6) 0.088(4) Uani 1 1 d . B 3
H61A H 0.2580 0.8181 0.4379 0.105 Uiso 1 1 calc R B 3
H61B H 0.1984 0.8263 0.3765 0.105 Uiso 1 1 calc R B 3
C62 C 0.2829(7) 0.8155(9) 0.3582(7) 0.126(5) Uani 1 1 d . B 3
H62A H 0.2706 0.8434 0.3182 0.151 Uiso 1 1 calc R B 3
H62B H 0.3280 0.8275 0.3803 0.151 Uiso 1 1 calc R B 3
C63 C 0.2774(7) 0.7352(8) 0.3452(8) 0.139(5) Uani 1 1 d . B 3
H63A H 0.3048 0.7215 0.3199 0.209 Uiso 1 1 calc R B 3
H63B H 0.2331 0.7229 0.3224 0.209 Uiso 1 1 calc R B 3
H63C H 0.2907 0.7069 0.3844 0.209 Uiso 1 1 calc R B 3

loop_
_atom_site_aniso_label
_atom_site_aniso_U_11
_atom_site_aniso_U_22
_atom_site_aniso_U_33
_atom_site_aniso_U_23
_atom_site_aniso_U_13
_atom_site_aniso_U_12
U1 0.01846(19) 0.01844(18) 0.01644(17) 0.00080(15) 0.00674(14) 0.00379(15)
U2 0.01656(19) 0.0264(2) 0.01933(18) -0.00452(16) 0.00279(14) 0.00310(16)
C1 0.044(6) 0.020(5) 0.027(5) 0.006(4) 0.022(5) 0.004(4)
C2 0.044(6) 0.020(5) 0.014(5) 0.000(4) 0.004(4) 0.010(4)
C3 0.031(6) 0.025(6) 0.022(5) 0.004(4) 0.009(4) -0.004(4)
C4 0.033(6) 0.025(6) 0.021(5) -0.003(4) 0.010(5) 0.001(4)
C5 0.020(5) 0.032(5) 0.036(5) 0.005(5) 0.008(4) 0.008(5)
C6 0.026(6) 0.029(6) 0.035(6) -0.002(4) 0.013(5) 0.010(4)
C7 0.043(7) 0.055(7) 0.033(6) 0.011(5) 0.006(5) 0.025(5)
C8 0.026(5) 0.042(6) 0.025(5) 0.004(4) 0.007(4) 0.000(5)
C9 0.043(6) 0.022(5) 0.021(5) 0.005(4) 0.012(4) 0.002(5)
C10 0.032(6) 0.052(7) 0.029(5) 0.010(5) 0.018(5) 0.000(5)
C11 0.055(7) 0.039(6) 0.022(5) 0.002(4) 0.015(5) 0.005(5)
C12 0.062(7) 0.041(7) 0.028(5) -0.002(5) 0.018(5) -0.017(5)
C13 0.029(6) 0.039(6) 0.033(5) 0.007(5) 0.010(5) -0.001(5)
C14 0.030(6) 0.027(6) 0.026(5) 0.006(4) 0.006(4) -0.003(4)
C15 0.018(5) 0.030(6) 0.022(5) -0.001(4) 0.001(4) -0.001(4)
C16 0.030(6) 0.037(6) 0.038(6) -0.002(5) 0.008(5) -0.001(5)
C17 0.038(6) 0.042(6) 0.026(5) 0.012(5) 0.006(5) 0.012(5)
C18 0.037(6) 0.025(6) 0.036(6) -0.005(4) 0.004(5) 0.003(4)
C19 0.049(7) 0.073(8) 0.035(6) 0.001(5) 0.015(5) -0.015(6)
C20 0.029(6) 0.042(6) 0.047(6) 0.025(5) 0.006(5) 0.001(5)
C21 0.026(6) 0.037(6) 0.031(5) 0.007(5) 0.014(4) 0.009(5)
C22 0.044(6) 0.034(6) 0.038(6) -0.005(5) 0.014(5) 0.002(5)
C23 0.044(7) 0.033(6) 0.042(6) 0.007(5) 0.014(5) -0.002(5)
C24 0.031(6) 0.037(6) 0.037(6) -0.008(5) -0.004(5) -0.002(5)
C25 0.030(6) 0.041(6) 0.032(6) 0.004(5) 0.017(5) 0.007(5)
C26 0.019(6) 0.057(7) 0.038(6) -0.003(5) 0.009(5) 0.008(5)
C27 0.024(6) 0.054(7) 0.024(5) -0.007(5) 0.004(4) -0.016(5)
C28 0.021(6) 0.058(7) 0.023(5) -0.004(5) 0.002(4) 0.003(5)
C29 0.035(5) 0.039(5) 0.025(4) 0.004(3) -0.003(3) 0.016(3)
C30 0.035(5) 0.039(5) 0.025(4) 0.004(3) -0.003(3) 0.016(3)
C31 0.023(6) 0.031(5) 0.029(5) -0.009(4) 0.009(4) -0.003(4)
C32 0.032(6) 0.052(7) 0.033(6) 0.010(5) 0.010(5) -0.006(5)
C33 0.027(6) 0.036(6) 0.028(5) 0.010(4) 0.015(5) 0.002(4)
C34 0.041(6) 0.043(6) 0.031(6) 0.001(5) 0.006(5) -0.007(5)
C35 0.041(6) 0.039(6) 0.026(5) 0.009(5) 0.005(5) 0.004(5)
C36 0.047(7) 0.067(7) 0.023(5) 0.002(5) 0.014(5) 0.006(6)
C37 0.062(8) 0.049(7) 0.031(6) 0.005(5) 0.010(5) -0.009(6)
C38 0.034(6) 0.048(7) 0.039(6) 0.001(5) 0.008(5) -0.014(5)
C39 0.041(6) 0.036(6) 0.033(6) -0.002(5) 0.018(5) -0.006(5)
C40 0.076(8) 0.040(7) 0.039(6) -0.008(5) 0.021(6) 0.006(6)
C41 0.074(9) 0.091(9) 0.048(7) -0.002(6) 0.040(6) -0.002(7)
C42 0.063(8) 0.077(8) 0.052(7) -0.013(6) 0.033(6) 0.019(7)
C49 0.025(6) 0.016(5) 0.018(5) 0.003(4) 0.012(5) 0.003(4)
C50 0.014(5) 0.032(6) 0.027(6) -0.001(4) 0.004(5) 0.007(4)
C51 0.017(5) 0.020(5) 0.021(5) 0.003(4) 0.008(4) 0.002(4)
C52 0.025(6) 0.045(6) 0.023(5) 0.000(5) 0.004(5) 0.005(5)
C53 0.021(6) 0.013(5) 0.030(6) 0.003(4) 0.011(5) 0.000(4)
C54 0.032(6) 0.043(6) 0.029(6) -0.009(4) 0.026(5) -0.004(5)
C55 0.017(5) 0.021(5) 0.015(5) 0.007(4) -0.003(4) -0.003(4)
C56 0.013(5) 0.027(5) 0.022(5) 0.001(4) 0.000(4) 0.006(4)
C57 0.026(6) 0.024(6) 0.028(5) 0.007(4) 0.017(5) 0.002(5)
C58 0.029(6) 0.022(5) 0.032(5) 0.005(4) 0.015(5) 0.000(5)
N1 0.029(4) 0.015(4) 0.021(4) -0.005(3) 0.015(3) 0.001(3)
N2 0.020(4) 0.021(4) 0.013(3) 0.002(3) 0.013(3) 0.009(3)
N3 0.014(4) 0.025(4) 0.024(4) 0.001(3) 0.004(3) 0.007(3)
N4 0.026(5) 0.027(4) 0.018(4) 0.002(3) 0.010(4) 0.006(3)
N5 0.017(4) 0.037(5) 0.027(4) -0.003(3) 0.011(3) 0.004(3)
N6 0.023(4) 0.023(4) 0.025(4) -0.008(3) 0.009(3) -0.005(3)
N7 0.032(5) 0.036(5) 0.024(4) -0.002(3) -0.005(4) 0.017(4)
N8 0.019(4) 0.041(5) 0.024(4) 0.006(4) 0.006(3) 0.003(4)
Si1 0.0302(16) 0.0225(14) 0.0185(13) 0.0041(11) 0.0060(12) 0.0069(12)
Si2 0.0226(14) 0.0217(13) 0.0183(13) 0.0012(11) 0.0060(11) -0.0022(11)
Si3 0.0210(15) 0.0348(16) 0.0241(14) 0.0043(12) 0.0059(12) -0.0003(12)
Si4 0.0225(15) 0.0310(15) 0.0227(14) 0.0000(11) 0.0083(12) -0.0004(12)
Si5 0.0359(16) 0.0300(15) 0.0217(13) 0.0006(12) 0.0061(12) -0.0063(13)
Si6 0.020(2) 0.015(2) 0.022(2) -0.0013(17) 0.0065(17) -0.0008(17)
Si6A 0.037(7) 0.037(6) 0.023(7) -0.005(5) 0.007(5) 0.006(5)
C59 0.160(11) 0.084(8) 0.225(14) -0.003(9) 0.136(11) -0.029(8)
C60 0.085(9) 0.142(12) 0.121(9) 0.065(9) -0.011(7) -0.036(8)
C61 0.072(9) 0.117(13) 0.097(10) 0.031(9) 0.060(9) 0.046(9)
C62 0.085(9) 0.142(12) 0.121(9) 0.065(9) -0.011(7) -0.036(8)
C63 0.160(11) 0.084(8) 0.225(14) -0.003(9) 0.136(11) -0.029(8)

loop_
_atom_type_symbol
_atom_type_description
_atom_type_scat_dispersion_real
_atom_type_scat_dispersion_imag
_atom_type_scat_source
C C 0.0033 0.0016 'International Tables Vol C Tables 4.2.6.8 and 6.1.1.4'
H H 0.0000 0.0000 'International Tables Vol C Tables 4.2.6.8 and 6.1.1.4'
N N 0.0061 0.0033 'International Tables Vol C Tables 4.2.6.8 and 6.1.1.4'
Si Si 0.0817 0.0704 'International Tables Vol C Tables 4.2.6.8 and 6.1.1.4'
U U -9.6767 9.6646 'International Tables Vol C Tables 4.2.6.8 and 6.1.1.4'

loop_
_geom_angle_atom_site_label_1
_geom_angle_atom_site_label_2
_geom_angle_atom_site_label_3
_geom_angle
_geom_angle_site_symmetry_1
_geom_angle_site_symmetry_3
_geom_angle_publ_flag
N1 U1 N2 107.0(2) . . ?
N1 U1 N3 107.1(2) . . ?
N2 U1 N3 111.0(2) . . ?
N1 U1 C56 107.3(2) . . ?
N2 U1 C56 108.1(2) . . ?
N3 U1 C56 115.9(2) . . ?
N1 U1 N4 69.5(2) . . ?
N2 U1 N4 69.41(19) . . ?
N3 U1 N4 69.4(2) . . ?
C56 U1 N4 174.7(2) . . ?
N5 U2 N6 107.2(2) . . ?
N5 U2 N7 111.6(2) . . ?
N6 U2 N7 107.8(2) . . ?
N5 U2 C58 107.8(2) . . ?
N6 U2 C58 110.1(2) . . ?
N7 U2 C58 112.3(3) . . ?
N5 U2 N8 69.7(2) . . ?
N6 U2 N8 70.2(2) . . ?
N7 U2 N8 69.9(2) . . ?
C58 U2 N8 177.4(2) . . ?
N1 C1 C2 108.3(6) . . ?
N4 C2 C1 109.7(6) . . ?
N2 C3 C4 109.6(6) . . ?
N4 C4 C3 108.9(6) . . ?
N3 C5 C6 109.5(6) . . ?
N4 C6 C5 110.0(6) . . ?
C11 C9 C12 109.0(7) . . ?
C11 C9 C10 108.1(7) . . ?
C12 C9 C10 108.3(7) . . ?
C11 C9 Si1 110.5(6) . . ?
C12 C9 Si1 110.5(6) . . ?
C10 C9 Si1 110.3(5) . . ?
C17 C15 C16 108.7(6) . . ?
C17 C15 C18 108.2(7) . . ?
C16 C15 C18 108.3(7) . . ?
C17 C15 Si2 110.3(6) . . ?
C16 C15 Si2 110.6(6) . . ?
C18 C15 Si2 110.6(5) . . ?
C22 C21 C24 109.5(7) . . ?
C22 C21 C23 108.7(7) . . ?
C24 C21 C23 107.8(7) . . ?
C22 C21 Si3 110.7(6) . . ?
C24 C21 Si3 109.6(6) . . ?
C23 C21 Si3 110.4(6) . . ?
N5 C25 C26 109.0(6) . . ?
N8 C26 C25 109.2(7) . . ?
N6 C27 C28 110.4(7) . . ?
N8 C28 C27 109.1(7) . . ?
N7 C29 C30 110.3(7) . . ?
N8 C30 C29 110.6(7) . . ?
C36 C33 C35 108.6(7) . . ?
C36 C33 C34 109.2(7) . . ?
C35 C33 C34 109.4(7) . . ?
C36 C33 Si4 109.5(6) . . ?
C35 C33 Si4 111.1(6) . . ?
C34 C33 Si4 109.1(5) . . ?
C40 C39 C42 110.1(8) . . ?
C40 C39 C41 109.0(7) . . ?
C42 C39 C41 108.0(8) . . ?
C40 C39 Si5 109.2(6) . . ?
C42 C39 Si5 109.4(6) . . ?
C41 C39 Si5 111.2(6) . . ?
C51 C49 C50 118.3(7) . . ?
C51 C49 C55 121.3(7) . . ?
C50 C49 C55 120.4(7) . . ?
C52 C50 C49 121.6(8) . . ?
C49 C51 C53 122.1(7) . . ?
C50 C52 C54 120.3(8) . . ?
C51 C53 C54 117.5(7) . . ?
C51 C53 C57 121.3(7) . . ?
C54 C53 C57 121.2(7) . . ?
C52 C54 C53 120.3(8) . . ?
C56 C55 C49 177.5(8) . . ?
C55 C56 U1 158.2(7) . . ?
C58 C57 C53 177.4(9) . . ?
C57 C58 U2 170.2(7) . . ?
C1 N1 Si1 118.9(5) . . ?
C1 N1 U1 117.2(4) . . ?
Si1 N1 U1 122.8(3) . . ?
C3 N2 Si2 118.8(5) . . ?
C3 N2 U1 116.2(4) . . ?
Si2 N2 U1 122.5(3) . . ?
C5 N3 Si3 119.7(5) . . ?
C5 N3 U1 118.3(5) . . ?
Si3 N3 U1 120.5(3) . . ?
C2 N4 C6 112.2(6) . . ?
C2 N4 C4 111.8(6) . . ?
C6 N4 C4 110.4(6) . . ?
C2 N4 U1 107.2(4) . . ?
C6 N4 U1 107.3(4) . . ?
C4 N4 U1 107.6(4) . . ?
C25 N5 Si4 117.8(5) . . ?
C25 N5 U2 116.1(5) . . ?
Si4 N5 U2 125.1(3) . . ?
C27 N6 Si5 120.6(5) . . ?
C27 N6 U2 115.5(5) . . ?
Si5 N6 U2 122.9(3) . . ?
C29 N7 Si6 116.9(5) . . ?
C29 N7 Si6A 115.9(6) . . ?
Si6 N7 Si6A 42.1(3) . . ?
C29 N7 U2 118.5(5) . . ?
Si6 N7 U2 124.3(3) . . ?
Si6A N7 U2 112.5(4) . . ?
C30 N8 C28 112.3(6) . . ?
C30 N8 C26 111.2(6) . . ?
C28 N8 C26 111.5(7) . . ?
C30 N8 U2 107.3(5) . . ?
C28 N8 U2 106.9(5) . . ?
C26 N8 U2 107.3(5) . . ?
N1 Si1 C8 105.5(3) . . ?
N1 Si1 C7 111.1(4) . . ?
C8 Si1 C7 109.3(4) . . ?
N1 Si1 C9 113.2(3) . . ?
C8 Si1 C9 109.5(4) . . ?
C7 Si1 C9 108.2(4) . . ?
N2 Si2 C14 107.0(3) . . ?
N2 Si2 C13 111.6(3) . . ?
C14 Si2 C13 108.2(4) . . ?
N2 Si2 C15 111.5(3) . . ?
C14 Si2 C15 109.7(4) . . ?
C13 Si2 C15 108.8(4) . . ?
N3 Si3 C20 105.7(4) . . ?
N3 Si3 C19 112.0(4) . . ?
C20 Si3 C19 108.7(4) . . ?
N3 Si3 C21 113.2(3) . . ?
C20 Si3 C21 108.8(4) . . ?
C19 Si3 C21 108.3(4) . . ?
N5 Si4 C31 106.6(3) . . ?
N5 Si4 C32 110.2(4) . . ?
C31 Si4 C32 108.6(4) . . ?
N5 Si4 C33 112.7(3) . . ?
C31 Si4 C33 109.7(4) . . ?
C32 Si4 C33 109.0(4) . . ?
N6 Si5 C38 106.0(4) . . ?
N6 Si5 C37 110.5(4) . . ?
C38 Si5 C37 109.2(4) . . ?
N6 Si5 C39 112.7(3) . . ?
C38 Si5 C39 110.5(4) . . ?
C37 Si5 C39 108.0(4) . . ?
N7 Si6 C43 114.4(7) . . ?
N7 Si6 C44 111.1(5) . . ?
C43 Si6 C44 103.2(8) . . ?
N7 Si6 C45 106.7(5) . . ?
C43 Si6 C45 112.5(8) . . ?
C44 Si6 C45 108.9(6) . . ?
C47 C45 C48 106.2(11) . . ?
C47 C45 C46 109.6(11) . . ?
C48 C45 C46 109.4(11) . . ?
C47 C45 Si6 110.8(9) . . ?
C48 C45 Si6 108.9(9) . . ?
C46 C45 Si6 111.7(8) . . ?
N7 Si6A C45A 101.2(13) . . ?
N7 Si6A C44A 114.0(10) . . ?
C45A Si6A C44A 109.3(15) . . ?
N7 Si6A C43A 116.4(13) . . ?
C45A Si6A C43A 107.7(16) . . ?
C44A Si6A C43A 107.7(17) . . ?
C48A C45A C46A 111(3) . . ?
C48A C45A C47A 119(3) . . ?
C46A C45A C47A 103(3) . . ?
C48A C45A Si6A 109(3) . . ?
C46A C45A Si6A 109(2) . . ?
C47A C45A Si6A 105(3) . . ?
C59 C60 C61 111.3(13) . . ?
C62 C61 C60 114.8(13) . . ?
C63 C62 C61 114.0(13) . . ?

loop_
_geom_bond_atom_site_label_1
_geom_bond_atom_site_label_2
_geom_bond_distance
_geom_bond_site_symmetry_2
_geom_bond_publ_flag
U1 N1 2.207(6) . ?
U1 N2 2.214(6) . ?
U1 N3 2.230(6) . ?
U1 C56 2.490(9) . ?
U1 N4 2.693(6) . ?
U2 N5 2.211(6) . ?
U2 N6 2.223(6) . ?
U2 N7 2.229(7) . ?
U2 C58 2.443(9) . ?
U2 N8 2.673(6) . ?
C1 N1 1.486(9) . ?
C1 C2 1.536(10) . ?
C2 N4 1.473(9) . ?
C3 N2 1.480(9) . ?
C3 C4 1.521(10) . ?
C4 N4 1.492(9) . ?
C5 N3 1.473(9) . ?
C5 C6 1.526(10) . ?
C6 N4 1.482(10) . ?
C7 Si1 1.880(8) . ?
C8 Si1 1.861(8) . ?
C9 C11 1.525(10) . ?
C9 C12 1.533(11) . ?
C9 C10 1.542(11) . ?
C9 Si1 1.887(8) . ?
C13 Si2 1.874(8) . ?
C14 Si2 1.854(7) . ?
C15 C17 1.524(11) . ?
C15 C16 1.538(11) . ?
C15 C18 1.539(11) . ?
C15 Si2 1.895(8) . ?
C19 Si3 1.877(8) . ?
C20 Si3 1.860(8) . ?
C21 C22 1.529(11) . ?
C21 C24 1.534(11) . ?
C21 C23 1.543(11) . ?
C21 Si3 1.899(9) . ?
C25 N5 1.490(9) . ?
C25 C26 1.508(10) . ?
C26 N8 1.489(10) . ?
C27 N6 1.482(9) . ?
C27 C28 1.500(11) . ?
C28 N8 1.487(9) . ?
C29 N7 1.474(10) . ?
C29 C30 1.512(11) . ?
C30 N8 1.481(10) . ?
C31 Si4 1.857(8) . ?
C32 Si4 1.872(8) . ?
C33 C36 1.523(11) . ?
C33 C35 1.531(11) . ?
C33 C34 1.542(11) . ?
C33 Si4 1.899(8) . ?
C37 Si5 1.865(9) . ?
C38 Si5 1.863(8) . ?
C39 C40 1.510(12) . ?
C39 C42 1.540(12) . ?
C39 C41 1.548(12) . ?
C39 Si5 1.894(9) . ?
C49 C51 1.378(10) . ?
C49 C50 1.382(10) . ?
C49 C55 1.443(11) . ?
C50 C52 1.366(10) . ?
C51 C53 1.402(10) . ?
C52 C54 1.379(11) . ?
C53 C54 1.408(10) . ?
C53 C57 1.433(11) . ?
C55 C56 1.215(10) . ?
C57 C58 1.210(11) . ?
N1 Si1 1.732(6) . ?
N2 Si2 1.730(6) . ?
N3 Si3 1.731(6) . ?
N5 Si4 1.730(7) . ?
N6 Si5 1.713(7) . ?
N7 Si6 1.782(7) . ?
N7 Si6A 1.817(10) . ?
Si6 C43 1.82(2) . ?
Si6 C44 1.876(14) . ?
Si6 C45 1.900(12) . ?
C45 C47 1.489(18) . ?
C45 C48 1.524(18) . ?
C45 C46 1.541(17) . ?
Si6A C45A 1.84(4) . ?
Si6A C44A 1.90(3) . ?
Si6A C43A 1.96(4) . ?
C45A C48A 1.52(5) . ?
C45A C46A 1.57(5) . ?
C45A C47A 1.64(5) . ?
C59 C60 1.335(18) . ?
C60 C61 1.531(18) . ?
C61 C62 1.465(18) . ?
C62 C63 1.416(17) . ?
